data_4304340
loop_
_publ_author_name
'Yang Yang'
'Yongnan Zhao'
'Jianguo Yu'
'Shizhen Wu'
'Ruji Wang'

_publ_section_title
;
Doping-Induced Structure Variation of 1,3-Cyclohexane-
Bis(methylamine)-Templated Zinc-Phosphorus Open Structures
;
_journal_name_full 'Inorganic Chemistry'
_journal_page_first 769
_journal_page_last 771
_journal_paper_doi 10.1021/ic701825m
_journal_volume 47
_journal_year 2008
_chemical_formula_sum 'C16 H48 N4 O22 P6 Zn5'
_chemical_formula_weight 1161.25
_chemical_name_systematic
; 
 ? 
;
_space_group_IT_number 15
_symmetry_cell_setting monoclinic
_symmetry_space_group_name_Hall '-C 2yc'
_symmetry_space_group_name_H-M 'C 1 2/c 1'
_atom_sites_solution_hydrogens geom
_atom_sites_solution_primary direct
_atom_sites_solution_secondary difmap
_audit_creation_method SHELXL-97
_cell_angle_alpha 90.00
_cell_angle_beta 104.37(2)
_cell_angle_gamma 90.00
_cell_formula_units_Z 4
_cell_length_a 33.894(8)
_cell_length_b 13.229(3)
_cell_length_c 8.937(2)
_cell_measurement_temperature 568(2)
_cell_volume 3881.8(16)
_computing_structure_refinement 'SHELXL-97 (Sheldrick, 1997)'
_computing_structure_solution 'SHELXS-97 (Sheldrick, 1990)'
_diffrn_ambient_temperature 568(2)
_diffrn_measured_fraction_theta_full 0.950
_diffrn_measured_fraction_theta_max 0.950
_diffrn_radiation_monochromator graphite
_diffrn_radiation_source 'fine-focus sealed tube'
_diffrn_radiation_type MoK\a
_diffrn_radiation_wavelength 0.71073
_diffrn_reflns_av_R_equivalents 0.0452
_diffrn_reflns_av_sigmaI/netI 0.0743
_diffrn_reflns_limit_h_max 40
_diffrn_reflns_limit_h_min -1
_diffrn_reflns_limit_k_max 1
_diffrn_reflns_limit_k_min -15
_diffrn_reflns_limit_l_max 10
_diffrn_reflns_limit_l_min -10
_diffrn_reflns_number 3822
_diffrn_reflns_theta_full 25.19
_diffrn_reflns_theta_max 25.19
_diffrn_reflns_theta_min 2.42
_exptl_absorpt_coefficient_mu 3.377
_exptl_crystal_density_diffrn 1.987
_exptl_crystal_density_method 'not measured'
_exptl_crystal_F_000 2352
_refine_diff_density_max 1.387
_refine_diff_density_min -0.644
_refine_diff_density_rms 0.168
_refine_ls_extinction_coef 0.00069(17)
_refine_ls_extinction_expression Fc^*^=kFc[1+0.001xFc^2^\l^3^/sin(2\q)]^-1/4^
_refine_ls_extinction_method SHELXL
_refine_ls_goodness_of_fit_ref 1.028
_refine_ls_hydrogen_treatment mixed
_refine_ls_matrix_type full
_refine_ls_number_parameters 251
_refine_ls_number_reflns 3327
_refine_ls_number_restraints 110
_refine_ls_restrained_S_all 1.014
_refine_ls_R_factor_all 0.1095
_refine_ls_R_factor_gt 0.0796
_refine_ls_shift/su_max 0.002
_refine_ls_shift/su_mean 0.000
_refine_ls_structure_factor_coef Fsqd
_refine_ls_weighting_details 'calc w=1/[\s^2^(Fo^2^)+(0.1398P)^2^+9.5540P] where P=(Fo^2^+2Fc^2^)/3'
_refine_ls_weighting_scheme calc
_refine_ls_wR_factor_gt 0.2002
_refine_ls_wR_factor_ref 0.2291
_reflns_number_gt 2219
_reflns_number_total 3327
_reflns_threshold_expression >2sigma(I)
_cod_data_source_file ic701825m-file002.cif
_cod_data_source_block TJPU-3
_cod_database_code 4304340

loop_
_symmetry_equiv_pos_as_xyz
'x, y, z'
'-x, y, -z+1/2'
'x+1/2, y+1/2, z'
'-x+1/2, y+1/2, -z+1/2'
'-x, -y, -z'
'x, -y, z-1/2'
'-x+1/2, -y+1/2, -z'
'x+1/2, -y+1/2, z-1/2'

loop_
_atom_site_label
_atom_site_type_symbol
_atom_site_fract_x
_atom_site_fract_y
_atom_site_fract_z
_atom_site_U_iso_or_equiv
_atom_site_adp_type
_atom_site_occupancy
_atom_site_symmetry_multiplicity
_atom_site_calc_flag
_atom_site_refinement_flags
_atom_site_disorder_assembly
_atom_site_disorder_group
Zn1 Zn 0.14860(2) 0.39566(6) 0.16009(8) 0.04431(18) Uani 1 1 d . . .
Zn2 Zn 0.0000 0.48859(10) -0.2500 0.0518(3) Uani 1 2 d S . .
Zn3 Zn 0.22935(2) 0.64147(7) 0.12724(8) 0.0550(2) Uani 1 1 d . . .
P1 P 0.19570(5) 0.55150(14) 0.40363(17) 0.0457(4) Uani 1 1 d . . .
P2 P 0.05165(5) 0.38287(13) 0.06654(19) 0.0449(4) Uani 1 1 d D . .
H21 H 0.052(3) 0.3101(6) 0.088(5) 0.14(4) Uiso 1 1 d D . .
P3 P 0.18007(5) 0.20978(14) 0.3847(2) 0.0547(5) Uani 1 1 d D . .
H31 H 0.1719(8) 0.1392(8) 0.391(9) 0.37(13) Uiso 1 1 d D . .
O1 O 0.22495(13) 0.6266(4) 0.3314(4) 0.0509(12) Uani 1 1 d . . .
O2 O 0.15858(14) 0.5195(4) 0.2821(6) 0.0621(14) Uani 1 1 d . . .
O3 O 0.2194(2) 0.5431(5) -0.0234(7) 0.085(2) Uani 1 1 d . . .
O4 O 0.18439(15) 0.3800(4) 0.0247(5) 0.0609(14) Uani 1 1 d . . .
O5 O 0.09187(14) 0.4119(4) 0.0404(6) 0.0614(14) Uani 1 1 d . . .
O6 O 0.01812(14) 0.3955(4) -0.0775(6) 0.0615(15) Uani 1 1 d . . .
O7 O -0.04398(18) 0.5706(6) -0.2096(6) 0.094(2) Uani 1 1 d . . .
O8 O 0.28510(15) 0.6916(5) 0.1860(6) 0.0829(19) Uani 1 1 d . . .
O9 O 0.14770(14) 0.2746(4) 0.2881(5) 0.0587(13) Uani 1 1 d . . .
O10 O 0.19240(17) 0.7564(5) 0.0480(6) 0.0735(16) Uani 1 1 d . . .
N1 N 0.10626(19) 0.6204(5) 0.0016(7) 0.0639(18) Uani 1 1 d U . .
H1A H 0.1212 0.6604 -0.0428 0.096 Uiso 1 1 calc R . .
H1B H 0.0952 0.5715 -0.0638 0.096 Uiso 1 1 calc R . .
H1C H 0.1220 0.5932 0.0867 0.096 Uiso 1 1 calc R . .
N2 N 0.1975(3) 0.8296(7) 0.4698(9) 0.115(3) Uani 1 1 d U . .
H2D H 0.1910 0.7721 0.4181 0.173 Uiso 1 1 calc R . .
H2E H 0.2119 0.8161 0.5654 0.173 Uiso 1 1 calc R . .
H2C H 0.2124 0.8676 0.4223 0.173 Uiso 1 1 calc R . .
C1 C 0.0837(2) 0.7826(7) 0.1042(12) 0.080(3) Uani 1 1 d U . .
H1 H 0.0936 0.8214 0.0274 0.096 Uiso 1 1 calc R . .
C2 C 0.1176(3) 0.7801(8) 0.2551(10) 0.084(3) Uani 1 1 d U . .
H2A H 0.1423 0.7530 0.2337 0.100 Uiso 1 1 calc R . .
H2B H 0.1096 0.7353 0.3281 0.100 Uiso 1 1 calc R . .
C3 C 0.1267(4) 0.8858(8) 0.3286(12) 0.102(3) Uani 1 1 d U . .
H3 H 0.1369 0.9266 0.2546 0.122 Uiso 1 1 calc R . .
C4 C 0.0889(3) 0.9373(9) 0.3472(12) 0.106(3) Uani 1 1 d U . .
H4A H 0.0794 0.9042 0.4286 0.128 Uiso 1 1 calc R . .
H4B H 0.0952 1.0070 0.3779 0.128 Uiso 1 1 calc R . .
C5 C 0.0565(4) 0.9350(10) 0.2034(16) 0.118(4) Uani 1 1 d U . .
H5A H 0.0319 0.9636 0.2237 0.142 Uiso 1 1 calc R . .
H5B H 0.0645 0.9780 0.1280 0.142 Uiso 1 1 calc R . .
C6 C 0.0473(3) 0.8396(10) 0.1390(13) 0.103(4) Uani 1 1 d U . .
H6A H 0.0262 0.8465 0.0437 0.123 Uiso 1 1 calc R . .
H6B H 0.0362 0.7990 0.2092 0.123 Uiso 1 1 calc R . .
C7 C 0.0731(2) 0.6814(8) 0.0431(11) 0.087(3) Uani 1 1 d U . .
H7A H 0.0508 0.6875 -0.0485 0.104 Uiso 1 1 calc R . .
H7B H 0.0630 0.6436 0.1190 0.104 Uiso 1 1 calc R . .
C8 C 0.1605(4) 0.8840(7) 0.4758(10) 0.102(4) Uani 1 1 d U . .
H8A H 0.1679 0.9533 0.5057 0.122 Uiso 1 1 calc R . .
H8B H 0.1498 0.8541 0.5566 0.122 Uiso 1 1 calc R . .
O1W O 0.2195(2) 0.9291(7) 0.2307(10) 0.129(3) Uani 1 1 d . . .
H11A H 0.2365 0.9536 0.1848 0.194 Uiso 1 1 d R . .
H11B H 0.2080 0.8739 0.1954 0.194 Uiso 1 1 d R . .

loop_
_atom_site_aniso_label
_atom_site_aniso_U_11
_atom_site_aniso_U_22
_atom_site_aniso_U_33
_atom_site_aniso_U_23
_atom_site_aniso_U_13
_atom_site_aniso_U_12
Zn1 0.0387(3) 0.0428(4) 0.0516(4) -0.0020(3) 0.0117(3) 0.0000(3)
Zn2 0.0375(4) 0.0765(8) 0.0416(5) 0.000 0.0104(4) 0.000
Zn3 0.0521(4) 0.0657(5) 0.0485(4) 0.0006(4) 0.0149(3) -0.0145(4)
P1 0.0449(7) 0.0517(9) 0.0417(7) -0.0027(7) 0.0132(6) -0.0059(7)
P2 0.0357(7) 0.0480(9) 0.0493(8) 0.0055(7) 0.0075(6) 0.0014(7)
P3 0.0541(8) 0.0465(9) 0.0647(9) 0.0014(8) 0.0174(7) 0.0021(8)
O1 0.053(2) 0.063(3) 0.0391(19) -0.0014(19) 0.0156(16) -0.003(2)
O2 0.048(2) 0.061(3) 0.071(3) -0.023(2) 0.004(2) -0.001(2)
O3 0.115(4) 0.062(3) 0.070(3) 0.004(3) 0.012(3) -0.020(3)
O4 0.072(3) 0.060(3) 0.058(2) 0.010(2) 0.029(2) 0.011(2)
O5 0.039(2) 0.071(3) 0.070(3) 0.001(3) 0.006(2) 0.002(2)
O6 0.041(2) 0.078(3) 0.058(3) 0.001(2) -0.0043(19) 0.001(2)
O7 0.090(3) 0.144(6) 0.056(3) 0.017(3) 0.032(2) 0.040(4)
O8 0.063(3) 0.117(5) 0.068(3) -0.010(3) 0.014(2) -0.038(3)
O9 0.054(2) 0.052(3) 0.072(3) 0.008(2) 0.019(2) 0.011(2)
O10 0.087(3) 0.075(4) 0.061(3) -0.011(3) 0.024(2) 0.001(3)
N1 0.067(3) 0.065(4) 0.060(3) 0.002(3) 0.017(3) -0.011(3)
N2 0.150(8) 0.096(6) 0.070(4) 0.015(4) -0.029(5) 0.010(6)
C1 0.036(3) 0.072(5) 0.124(6) -0.021(5) 0.003(4) 0.007(4)
C2 0.072(5) 0.081(6) 0.090(5) -0.007(5) 0.005(4) -0.003(5)
C3 0.119(7) 0.102(7) 0.085(5) -0.034(5) 0.027(5) -0.019(6)
C4 0.127(7) 0.096(7) 0.108(6) -0.034(5) 0.052(5) -0.013(6)
C5 0.095(6) 0.109(8) 0.160(8) 0.003(7) 0.052(6) 0.016(6)
C6 0.062(4) 0.110(7) 0.138(7) -0.013(6) 0.028(5) 0.012(5)
C7 0.038(3) 0.095(6) 0.124(6) -0.043(5) 0.014(4) -0.011(4)
C8 0.172(10) 0.058(5) 0.057(4) 0.015(4) -0.007(5) -0.013(6)
O1W 0.130(5) 0.118(6) 0.157(6) -0.032(5) 0.069(4) -0.056(5)

loop_
_atom_type_symbol
_atom_type_description
_atom_type_scat_dispersion_real
_atom_type_scat_dispersion_imag
_atom_type_scat_source
C C 0.0033 0.0016 'International Tables Vol C Tables 4.2.6.8 and 6.1.1.4'
H H 0.0000 0.0000 'International Tables Vol C Tables 4.2.6.8 and 6.1.1.4'
N N 0.0061 0.0033 'International Tables Vol C Tables 4.2.6.8 and 6.1.1.4'
O O 0.0106 0.0060 'International Tables Vol C Tables 4.2.6.8 and 6.1.1.4'
P P 0.1023 0.0942 'International Tables Vol C Tables 4.2.6.8 and 6.1.1.4'
Zn Zn 0.2839 1.4301 'International Tables Vol C Tables 4.2.6.8 and 6.1.1.4'

loop_
_geom_angle_atom_site_label_1
_geom_angle_atom_site_label_2
_geom_angle_atom_site_label_3
_geom_angle
_geom_angle_site_symmetry_1
_geom_angle_site_symmetry_3
_geom_angle_publ_flag
O4 Zn1 O2 113.1(2) . . ?
O4 Zn1 O5 110.7(2) . . ?
O2 Zn1 O5 102.9(2) . . ?
O4 Zn1 O9 112.3(2) . . ?
O2 Zn1 O9 112.5(2) . . ?
O5 Zn1 O9 104.5(2) . . ?
O7 Zn2 O7 112.3(5) . 2_554 ?
O7 Zn2 O6 113.1(2) . 2_554 ?
O7 Zn2 O6 108.1(2) 2_554 2_554 ?
O7 Zn2 O6 108.1(2) . . ?
O7 Zn2 O6 113.1(2) 2_554 . ?
O6 Zn2 O6 101.6(3) 2_554 . ?
O3 Zn3 O1 126.3(2) . . ?
O3 Zn3 O8 115.2(3) . . ?
O1 Zn3 O8 94.6(2) . . ?
O3 Zn3 O10 107.2(2) . . ?
O1 Zn3 O10 103.4(2) . . ?
O8 Zn3 O10 108.6(3) . . ?
O2 P1 O4 111.4(3) . 6_566 ?
O2 P1 O3 109.4(3) . 6_566 ?
O4 P1 O3 112.2(3) 6_566 6_566 ?
O2 P1 O1 111.4(3) . . ?
O4 P1 O1 101.6(3) 6_566 . ?
O3 P1 O1 110.7(3) 6_566 . ?
O5 P2 O7 112.8(3) . 5_565 ?
O5 P2 O6 111.4(3) . . ?
O7 P2 O6 115.6(3) 5_565 . ?
O5 P2 H21 108(6) . . ?
O7 P2 H21 103(3) 5_565 . ?
O6 P2 H21 104(4) . . ?
O10 P3 O9 112.6(3) 6_566 . ?
O10 P3 O8 114.0(3) 6_566 4_545 ?
O9 P3 O8 113.3(3) . 4_545 ?
O10 P3 H31 104(5) 6_566 . ?
O9 P3 H31 114(2) . . ?
O8 P3 H31 98(3) 4_545 . ?
P1 O1 Zn3 130.2(3) . . ?
P1 O2 Zn1 129.6(3) . . ?
P1 O3 Zn3 149.7(5) 6_565 . ?
P1 O4 Zn1 133.4(3) 6_565 . ?
P2 O5 Zn1 134.1(3) . . ?
P2 O6 Zn2 140.5(3) . . ?
P2 O7 Zn2 133.6(3) 5_565 . ?
P3 O8 Zn3 139.3(3) 4 . ?
P3 O9 Zn1 133.5(3) . . ?
P3 O10 Zn3 125.5(3) 6_565 . ?
C7 N1 H1A 109.5 . . ?
C7 N1 H1B 109.5 . . ?
H1A N1 H1B 109.5 . . ?
C7 N1 H1C 109.5 . . ?
H1A N1 H1C 109.5 . . ?
H1B N1 H1C 109.5 . . ?
C8 N2 H2D 109.5 . . ?
C8 N2 H2E 109.5 . . ?
H2D N2 H2E 109.5 . . ?
C8 N2 H2C 109.5 . . ?
H2D N2 H2C 109.5 . . ?
H2E N2 H2C 109.5 . . ?
C7 C1 C2 111.7(8) . . ?
C7 C1 C6 112.9(7) . . ?
C2 C1 C6 107.1(8) . . ?
C7 C1 H1 108.3 . . ?
C2 C1 H1 108.3 . . ?
C6 C1 H1 108.3 . . ?
C1 C2 C3 112.4(8) . . ?
C1 C2 H2A 109.1 . . ?
C3 C2 H2A 109.1 . . ?
C1 C2 H2B 109.1 . . ?
C3 C2 H2B 109.1 . . ?
H2A C2 H2B 107.9 . . ?
C4 C3 C8 113.2(9) . . ?
C4 C3 C2 111.9(9) . . ?
C8 C3 C2 112.5(9) . . ?
C4 C3 H3 106.2 . . ?
C8 C3 H3 106.2 . . ?
C2 C3 H3 106.2 . . ?
C5 C4 C3 111.6(9) . . ?
C5 C4 H4A 109.3 . . ?
C3 C4 H4A 109.3 . . ?
C5 C4 H4B 109.3 . . ?
C3 C4 H4B 109.3 . . ?
H4A C4 H4B 108.0 . . ?
C6 C5 C4 115.0(11) . . ?
C6 C5 H5A 108.5 . . ?
C4 C5 H5A 108.5 . . ?
C6 C5 H5B 108.5 . . ?
C4 C5 H5B 108.5 . . ?
H5A C5 H5B 107.5 . . ?
C5 C6 C1 114.8(9) . . ?
C5 C6 H6A 108.6 . . ?
C1 C6 H6A 108.6 . . ?
C5 C6 H6B 108.6 . . ?
C1 C6 H6B 108.6 . . ?
H6A C6 H6B 107.6 . . ?
C1 C7 N1 117.1(6) . . ?
C1 C7 H7A 108.0 . . ?
N1 C7 H7A 108.0 . . ?
C1 C7 H7B 108.0 . . ?
N1 C7 H7B 108.0 . . ?
H7A C7 H7B 107.3 . . ?
N2 C8 C3 116.6(8) . . ?
N2 C8 H8A 108.1 . . ?
C3 C8 H8A 108.1 . . ?
N2 C8 H8B 108.1 . . ?
C3 C8 H8B 108.1 . . ?
H8A C8 H8B 107.3 . . ?
H11A O1W H11B 116.8 . . ?

loop_
_geom_bond_atom_site_label_1
_geom_bond_atom_site_label_2
_geom_bond_distance
_geom_bond_site_symmetry_2
_geom_bond_publ_flag
Zn1 O4 1.926(5) . ?
Zn1 O2 1.950(5) . ?
Zn1 O5 1.966(4) . ?
Zn1 O9 1.973(5) . ?
Zn2 O7 1.948(6) . ?
Zn2 O7 1.948(6) 2_554 ?
Zn2 O6 1.949(5) 2_554 ?
Zn2 O6 1.949(5) . ?
Zn3 O3 1.843(6) . ?
Zn3 O1 1.878(4) . ?
Zn3 O8 1.948(5) . ?
Zn3 O10 1.985(6) . ?
P1 O2 1.505(5) . ?
P1 O4 1.531(5) 6_566 ?
P1 O3 1.542(6) 6_566 ?
P1 O1 1.644(5) . ?
P2 O5 1.489(5) . ?
P2 O7 1.499(6) 5_565 ?
P2 O6 1.500(5) . ?
P2 H21 0.981(8) . ?
P3 O10 1.484(5) 6_566 ?
P3 O9 1.488(5) . ?
P3 O8 1.490(6) 4_545 ?
P3 H31 0.980(9) . ?
O3 P1 1.542(6) 6_565 ?
O4 P1 1.531(5) 6_565 ?
O7 P2 1.499(6) 5_565 ?
O8 P3 1.490(6) 4 ?
O10 P3 1.484(5) 6_565 ?
N1 C7 1.504(11) . ?
N1 H1A 0.8900 . ?
N1 H1B 0.8900 . ?
N1 H1C 0.8900 . ?
N2 C8 1.459(16) . ?
N2 H2D 0.8900 . ?
N2 H2E 0.8900 . ?
N2 H2C 0.8900 . ?
C1 C7 1.456(13) . ?
C1 C2 1.540(11) . ?
C1 C6 1.543(13) . ?
C1 H1 0.9800 . ?
C2 C3 1.543(14) . ?
C2 H2A 0.9700 . ?
C2 H2B 0.9700 . ?
C3 C4 1.498(16) . ?
C3 C8 1.515(14) . ?
C3 H3 0.9800 . ?
C4 C5 1.470(16) . ?
C4 H4A 0.9700 . ?
C4 H4B 0.9700 . ?
C5 C6 1.389(17) . ?
C5 H5A 0.9700 . ?
C5 H5B 0.9700 . ?
C6 H6A 0.9700 . ?
C6 H6B 0.9700 . ?
C7 H7A 0.9700 . ?
C7 H7B 0.9700 . ?
C8 H8A 0.9700 . ?
C8 H8B 0.9700 . ?
O1W H11A 0.8514 . ?
O1W H11B 0.8506 . ?

loop_
_geom_torsion_atom_site_label_1
_geom_torsion_atom_site_label_2
_geom_torsion_atom_site_label_3
_geom_torsion_atom_site_label_4
_geom_torsion
_geom_torsion_site_symmetry_1
_geom_torsion_site_symmetry_2
_geom_torsion_site_symmetry_3
_geom_torsion_site_symmetry_4
_geom_torsion_publ_flag
O2 P1 O1 Zn3 -23.2(5) . . . . ?
O4 P1 O1 Zn3 -141.9(4) 6_566 . . . ?
O3 P1 O1 Zn3 98.7(4) 6_566 . . . ?
O3 Zn3 O1 P1 -28.5(5) . . . . ?
O8 Zn3 O1 P1 -154.7(4) . . . . ?
O10 Zn3 O1 P1 95.0(4) . . . . ?
O4 P1 O2 Zn1 -149.9(4) 6_566 . . . ?
O3 P1 O2 Zn1 -25.2(5) 6_566 . . . ?
O1 P1 O2 Zn1 97.5(4) . . . . ?
O4 Zn1 O2 P1 -64.0(5) . . . . ?
O5 Zn1 O2 P1 176.6(4) . . . . ?
O9 Zn1 O2 P1 64.7(5) . . . . ?
O1 Zn3 O3 P1 32.0(9) . . . 6_565 ?
O8 Zn3 O3 P1 149.1(8) . . . 6_565 ?
O10 Zn3 O3 P1 -89.8(8) . . . 6_565 ?
O2 Zn1 O4 P1 -52.0(4) . . . 6_565 ?
O5 Zn1 O4 P1 62.9(4) . . . 6_565 ?
O9 Zn1 O4 P1 179.3(4) . . . 6_565 ?
O7 P2 O5 Zn1 59.6(6) 5_565 . . . ?
O6 P2 O5 Zn1 -168.6(4) . . . . ?
O4 Zn1 O5 P2 147.8(4) . . . . ?
O2 Zn1 O5 P2 -91.0(5) . . . . ?
O9 Zn1 O5 P2 26.7(5) . . . . ?
O5 P2 O6 Zn2 -40.9(6) . . . . ?
O7 P2 O6 Zn2 89.5(6) 5_565 . . . ?
O7 Zn2 O6 P2 -100.9(6) . . . . ?
O7 Zn2 O6 P2 24.1(6) 2_554 . . . ?
O6 Zn2 O6 P2 139.8(6) 2_554 . . . ?
O7 Zn2 O7 P2 -87.4(6) 2_554 . . 5_565 ?
O6 Zn2 O7 P2 149.8(6) 2_554 . . 5_565 ?
O6 Zn2 O7 P2 38.1(7) . . . 5_565 ?
O3 Zn3 O8 P3 32.2(8) . . . 4 ?
O1 Zn3 O8 P3 166.1(7) . . . 4 ?
O10 Zn3 O8 P3 -88.1(7) . . . 4 ?
O10 P3 O9 Zn1 91.7(5) 6_566 . . . ?
O8 P3 O9 Zn1 -39.4(5) 4_545 . . . ?
O4 Zn1 O9 P3 48.1(5) . . . . ?
O2 Zn1 O9 P3 -81.0(5) . . . . ?
O5 Zn1 O9 P3 168.1(4) . . . . ?
O3 Zn3 O10 P3 -35.5(5) . . . 6_565 ?
O1 Zn3 O10 P3 -170.8(4) . . . 6_565 ?
O8 Zn3 O10 P3 89.6(4) . . . 6_565 ?
C7 C1 C2 C3 -175.2(9) . . . . ?
C6 C1 C2 C3 -51.1(11) . . . . ?
C1 C2 C3 C4 52.0(12) . . . . ?
C1 C2 C3 C8 -179.2(9) . . . . ?
C8 C3 C4 C5 -178.3(10) . . . . ?
C2 C3 C4 C5 -49.9(13) . . . . ?
C3 C4 C5 C6 53.2(15) . . . . ?
C4 C5 C6 C1 -56.6(15) . . . . ?
C7 C1 C6 C5 177.5(10) . . . . ?
C2 C1 C6 C5 54.1(13) . . . . ?
C2 C1 C7 N1 -60.6(12) . . . . ?
C6 C1 C7 N1 178.5(8) . . . . ?
C4 C3 C8 N2 176.3(9) . . . . ?
C2 C3 C8 N2 48.2(13) . . . . ?
